data_1512074
loop_
_publ_author_name
'Casimiro, Mar\'ia'
'Roces, Laura'
'Garc\'ia-Granda, Santiago'
'Iglesias, Mar\'ia Jos\'e'
'L\'opez Ortiz, Fernando'

_publ_section_title
;
 DirectedOrtho-Lithiation of Aminophosphazenes: An Efficient Route to the
 Stereoselective Synthesis ofP-Chiral Compounds
;
_journal_issue 10
_journal_name_full 'Organic Letters'
_journal_page_first 2378
_journal_paper_doi 10.1021/ol400971q
_journal_volume 15
_journal_year 2013
_chemical_absolute_configuration ad
_chemical_formula_moiety 'C22 H22 I N2 O2 P'
_chemical_formula_sum 'C22 H22 I N2 O2 P'
_chemical_formula_weight 504.29
_chemical_name_systematic
;
 ?
;
_space_group_IT_number 19
_symmetry_space_group_name_Hall 'P 2ac 2ab'
_symmetry_space_group_name_H-M 'P 21 21 21'
_atom_sites_solution_hydrogens geom
_atom_sites_solution_primary direct
_atom_sites_solution_secondary difmap
_audit_conform_dict_location ftp://ftp.iucr.org/pub/cif_core.dic
_audit_conform_dict_name cif_core.dic
_audit_conform_dict_version 2.4
_audit_creation_date 2011-07-30T09:17:39-00:00
_audit_creation_method 'WinGX routine CIF_UPDATE'
_cell_angle_alpha 90
_cell_angle_beta 90
_cell_angle_gamma 90
_cell_formula_units_Z 4
_cell_length_a 10.0452(16)
_cell_length_b 10.5711(17)
_cell_length_c 20.709(3)
_cell_measurement_reflns_used 1848
_cell_measurement_temperature 100(2)
_cell_measurement_theta_max 21.79
_cell_measurement_theta_min 2.16
_cell_volume 2199.1(6)
_computing_cell_refinement 'Bruker SMART'
_computing_data_collection 'Bruker SMART'
_computing_data_reduction 'Bruker SAINT'
_computing_structure_refinement 'SHELXL-97 (Sheldrick, 1997)'
_computing_structure_solution
;
DIRDIF-2008 (Beurskens, 2008) within the WinGX package (Farrugia, 1999)
;
_diffrn_ambient_temperature 100(2)
_diffrn_measured_fraction_theta_full 0.999
_diffrn_measured_fraction_theta_max 0.999
_diffrn_measurement_device_type 'CCD area detector'
_diffrn_measurement_method 'phi and omega scan'
_diffrn_radiation_monochromator graphite
_diffrn_radiation_type MoK\a
_diffrn_radiation_wavelength 0.71073
_diffrn_reflns_av_R_equivalents 0.0611
_diffrn_reflns_av_unetI/netI 0.0967
_diffrn_reflns_limit_h_max 11
_diffrn_reflns_limit_h_min -10
_diffrn_reflns_limit_k_max 12
_diffrn_reflns_limit_k_min -12
_diffrn_reflns_limit_l_max 19
_diffrn_reflns_limit_l_min -24
_diffrn_reflns_number 10173
_diffrn_reflns_theta_full 24.45
_diffrn_reflns_theta_max 24.45
_diffrn_reflns_theta_min 1.97
_exptl_absorpt_coefficient_mu 1.548
_exptl_absorpt_correction_T_max 1.3207
_exptl_absorpt_correction_T_min 0.5285
_exptl_absorpt_correction_type refdelf
_exptl_absorpt_process_details
;
        Parkin S,Moezzi B & Hope H, (1995) J. Appl. Cryst. 28, 53-56
        Linear fit to sin(theta)/lambda - 12 parameters
;
_exptl_crystal_colour colourless
_exptl_crystal_density_diffrn 1.523
_exptl_crystal_density_method 'not measured'
_exptl_crystal_description prismatic
_exptl_crystal_F_000 1008
_exptl_crystal_size_max 0.147
_exptl_crystal_size_mid 0.115
_exptl_crystal_size_min 0.055
_refine_diff_density_max 0.828
_refine_diff_density_min -0.566
_refine_diff_density_rms 0.077
_refine_ls_abs_structure_details 'Flack H D (1983), Acta Cryst. A39, 876-881'
_refine_ls_abs_structure_Flack -0.04(2)
_refine_ls_extinction_method none
_refine_ls_goodness_of_fit_ref 0.762
_refine_ls_hydrogen_treatment mixed
_refine_ls_matrix_type full
_refine_ls_number_parameters 256
_refine_ls_number_reflns 3619
_refine_ls_number_restraints 1
_refine_ls_restrained_S_all 0.762
_refine_ls_R_factor_all 0.0449
_refine_ls_R_factor_gt 0.0342
_refine_ls_shift/su_max 0
_refine_ls_shift/su_mean 0
_refine_ls_structure_factor_coef Fsqd
_refine_ls_weighting_details 'calc w=1/[\s^2^(Fo^2^)+(0.0000P)^2^+0.0000P] where P=(Fo^2^+2Fc^2^)/3'
_refine_ls_weighting_scheme calc
_refine_ls_wR_factor_gt 0.0496
_refine_ls_wR_factor_ref 0.0514
_reflns_number_gt 2968
_reflns_number_total 3619
_reflns_threshold_expression >2sigma(I)
_cod_data_source_file ol400971q_si_002.cif
_cod_data_source_block Sp19
_cod_database_code 1512074

loop_
_symmetry_equiv_pos_as_xyz
'x, y, z'
'x+1/2, -y+1/2, -z'
'-x, y+1/2, -z+1/2'
'-x+1/2, -y, z+1/2'

loop_
_atom_site_label
_atom_site_type_symbol
_atom_site_fract_x
_atom_site_fract_y
_atom_site_fract_z
_atom_site_U_iso_or_equiv
_atom_site_adp_type
_atom_site_occupancy
_atom_site_symmetry_multiplicity
_atom_site_calc_flag
_atom_site_refinement_flags
P1 P 0.35432(16) 0.33667(12) 0.79512(6) 0.0192(3) Uani 1 1 d .
N1 N 0.2559(4) 0.4561(4) 0.79890(19) 0.0173(11) Uani 1 1 d .
N2 N 0.4068(4) 0.3088(4) 0.7218(2) 0.0181(11) Uani 1 1 d D
I1 I 0.33969(4) 0.41887(3) 0.961977(16) 0.02823(9) Uani 1 1 d .
C3 C 0.3155(6) 0.3162(5) 0.6651(2) 0.0276(15) Uani 1 1 d .
H3 H 0.2484 0.3838 0.6739 0.033 Uiso 1 1 calc R
C5 C 0.3959(6) 0.3556(6) 0.6065(3) 0.0279(16) Uani 1 1 d .
C6 C 0.3970(5) 0.4803(5) 0.5859(3) 0.0270(15) Uani 1 1 d .
H6 H 0.3443 0.5413 0.6078 0.032 Uiso 1 1 calc R
C7 C 0.4740(5) 0.5171(5) 0.5336(3) 0.0343(14) Uani 1 1 d .
H7 H 0.4745 0.6031 0.5203 0.041 Uiso 1 1 calc R
C8 C 0.5494(6) 0.4302(6) 0.5010(2) 0.0413(16) Uani 1 1 d .
H8 H 0.6011 0.4554 0.4648 0.05 Uiso 1 1 calc R
C9 C 0.5500(7) 0.3047(6) 0.5212(3) 0.0464(19) Uani 1 1 d .
H9 H 0.6022 0.2438 0.4989 0.056 Uiso 1 1 calc R
C10 C 0.4741(6) 0.2690(6) 0.5738(3) 0.0365(17) Uani 1 1 d .
H10 H 0.4757 0.1834 0.5878 0.044 Uiso 1 1 calc R
C4 C 0.2417(6) 0.1936(6) 0.6551(3) 0.0406(17) Uani 1 1 d .
H4A H 0.1912 0.1728 0.6942 0.061 Uiso 1 1 calc R
H4B H 0.3055 0.1257 0.646 0.061 Uiso 1 1 calc R
H4C H 0.1803 0.2024 0.6186 0.061 Uiso 1 1 calc R
C11 C 0.5083(5) 0.3453(4) 0.8423(2) 0.0191(13) Uani 1 1 d .
C12 C 0.5100(6) 0.3696(4) 0.9092(3) 0.0222(14) Uani 1 1 d .
C13 C 0.6295(6) 0.3668(4) 0.9428(2) 0.0262(15) Uani 1 1 d .
H13 H 0.6302 0.3824 0.988 0.031 Uiso 1 1 calc R
C14 C 0.7469(6) 0.3414(5) 0.9110(3) 0.0290(16) Uani 1 1 d .
H14 H 0.8281 0.338 0.9344 0.035 Uiso 1 1 calc R
C15 C 0.7469(6) 0.3208(5) 0.8451(3) 0.0243(14) Uani 1 1 d .
H15 H 0.8283 0.3045 0.8232 0.029 Uiso 1 1 calc R
C16 C 0.6291(5) 0.3238(4) 0.8110(2) 0.0194(14) Uani 1 1 d .
H16 H 0.6303 0.3111 0.7656 0.023 Uiso 1 1 calc R
C17 C 0.2593(5) 0.2049(5) 0.8267(2) 0.0166(14) Uani 1 1 d .
C18 C 0.1310(5) 0.2200(5) 0.8495(2) 0.0209(14) Uani 1 1 d .
H18 H 0.0909 0.3014 0.85 0.025 Uiso 1 1 calc R
C19 C 0.0614(6) 0.1163(5) 0.8716(3) 0.0270(16) Uani 1 1 d .
H19 H -0.0273 0.1263 0.8866 0.032 Uiso 1 1 calc R
C22 C 0.3170(5) 0.0859(5) 0.8263(2) 0.0231(12) Uani 1 1 d .
H22 H 0.4048 0.0753 0.8101 0.028 Uiso 1 1 calc R
C20 C 0.1194(6) -0.0019(5) 0.8720(3) 0.0313(17) Uani 1 1 d .
H20 H 0.071 -0.0726 0.8879 0.038 Uiso 1 1 calc R
C21 C 0.2471(6) -0.0180(5) 0.8494(2) 0.0316(16) Uani 1 1 d .
H21 H 0.2871 -0.0994 0.8497 0.038 Uiso 1 1 calc R
O1 O 0.4309(3) 0.5962(4) 0.79031(16) 0.0299(10) Uani 1 1 d .
O2 O 0.2289(4) 0.6693(4) 0.8025(2) 0.0311(11) Uani 1 1 d .
C1 C 0.3120(5) 0.5693(6) 0.7969(2) 0.0219(13) Uani 1 1 d .
C2 C 0.0906(6) 0.6460(6) 0.8118(3) 0.0402(19) Uani 1 1 d .
H2A H 0.0432 0.7267 0.8153 0.06 Uiso 1 1 calc R
H2B H 0.0777 0.5971 0.8515 0.06 Uiso 1 1 calc R
H2C H 0.0557 0.5981 0.775 0.06 Uiso 1 1 calc R
H2N H 0.461(5) 0.245(4) 0.716(3) 0.06 Uiso 1 1 d D

loop_
_atom_site_aniso_label
_atom_site_aniso_U_11
_atom_site_aniso_U_22
_atom_site_aniso_U_33
_atom_site_aniso_U_23
_atom_site_aniso_U_13
_atom_site_aniso_U_12
P1 0.0158(9) 0.0176(8) 0.0242(7) 0.0006(6) 0.0001(7) -0.0023(8)
N1 0.016(3) 0.013(3) 0.023(2) 0.0001(19) 0.004(2) -0.009(2)
N2 0.014(3) 0.015(3) 0.025(3) 0.002(2) 0.001(2) 0.0009(19)
I1 0.0290(2) 0.02895(17) 0.02672(16) -0.00144(19) 0.0023(2) -0.0024(2)
C3 0.012(4) 0.039(4) 0.031(3) -0.009(3) -0.004(3) 0.007(3)
C5 0.030(4) 0.031(4) 0.023(3) -0.002(3) -0.007(3) 0.012(3)
C6 0.025(4) 0.026(4) 0.031(4) -0.012(3) -0.003(3) 0.008(3)
C7 0.044(4) 0.018(3) 0.041(4) 0.004(3) -0.011(4) -0.004(3)
C8 0.060(5) 0.032(4) 0.032(3) 0.004(3) 0.012(3) -0.017(4)
C9 0.072(5) 0.028(4) 0.040(4) 0.000(3) 0.031(3) 0.004(3)
C10 0.043(5) 0.026(4) 0.041(4) 0.006(3) 0.012(3) -0.002(3)
C4 0.019(4) 0.069(5) 0.033(4) -0.012(3) -0.001(3) -0.015(3)
C11 0.015(3) 0.007(3) 0.036(3) 0.003(2) 0.002(3) 0.002(3)
C12 0.025(4) 0.011(3) 0.031(3) 0.001(2) -0.003(3) -0.004(3)
C13 0.030(5) 0.022(3) 0.027(3) 0.003(2) -0.007(3) -0.001(3)
C14 0.031(4) 0.017(3) 0.039(4) 0.003(3) -0.018(3) -0.007(3)
C15 0.013(4) 0.017(3) 0.043(4) 0.003(3) 0.000(3) 0.002(3)
C16 0.018(4) 0.016(3) 0.025(3) -0.001(2) -0.004(3) -0.003(3)
C17 0.010(3) 0.020(3) 0.020(3) 0.002(2) -0.003(2) 0.004(3)
C18 0.019(4) 0.014(3) 0.030(3) -0.002(2) -0.001(3) -0.003(3)
C19 0.014(4) 0.033(4) 0.033(3) 0.002(3) 0.007(3) 0.001(3)
C22 0.015(3) 0.023(3) 0.031(3) 0.006(3) -0.001(2) -0.007(3)
C20 0.038(5) 0.019(4) 0.037(4) 0.000(3) 0.009(3) -0.010(3)
C21 0.044(5) 0.016(3) 0.034(4) -0.003(3) -0.001(3) 0.004(3)
O1 0.019(2) 0.020(2) 0.050(2) 0.008(2) 0.0059(18) 0.003(2)
O2 0.025(3) 0.023(2) 0.045(3) -0.004(2) 0.004(2) -0.002(2)
C1 0.013(4) 0.018(3) 0.034(3) 0.002(3) 0.003(2) 0.005(3)
C2 0.020(4) 0.021(4) 0.079(6) 0.001(4) 0.011(4) 0.008(3)

loop_
_atom_type_symbol
_atom_type_description
_atom_type_scat_dispersion_real
_atom_type_scat_dispersion_imag
_atom_type_scat_source
C C 0.0033 0.0016 'International Tables Vol C Tables 4.2.6.8 and 6.1.1.4'
H H 0 0 'International Tables Vol C Tables 4.2.6.8 and 6.1.1.4'
N N 0.0061 0.0033 'International Tables Vol C Tables 4.2.6.8 and 6.1.1.4'
O O 0.0106 0.006 'International Tables Vol C Tables 4.2.6.8 and 6.1.1.4'
P P 0.1023 0.0942 'International Tables Vol C Tables 4.2.6.8 and 6.1.1.4'
I I -0.4742 1.8119 'International Tables Vol C Tables 4.2.6.8 and 6.1.1.4'

loop_
_geom_angle_atom_site_label_1
_geom_angle_atom_site_label_2
_geom_angle_atom_site_label_3
_geom_angle
N1 P1 N2 112.7(2)
N1 P1 C17 105.3(2)
N2 P1 C17 111.6(2)
N1 P1 C11 117.0(2)
N2 P1 C11 103.5(2)
C17 P1 C11 106.9(2)
C1 N1 P1 116.6(4)
C3 N2 P1 121.6(3)
C3 N2 H2N 109(4)
P1 N2 H2N 117(4)
N2 C3 C4 111.5(4)
N2 C3 C5 108.5(5)
C4 C3 C5 112.8(4)
N2 C3 H3 108
C4 C3 H3 108
C5 C3 H3 108
C10 C5 C6 118.4(6)
C10 C5 C3 120.8(5)
C6 C5 C3 120.8(5)
C5 C6 C7 120.8(5)
C5 C6 H6 119.6
C7 C6 H6 119.6
C8 C7 C6 120.4(5)
C8 C7 H7 119.8
C6 C7 H7 119.8
C7 C8 C9 119.6(5)
C7 C8 H8 120.2
C9 C8 H8 120.2
C10 C9 C8 119.7(6)
C10 C9 H9 120.2
C8 C9 H9 120.2
C5 C10 C9 121.2(6)
C5 C10 H10 119.4
C9 C10 H10 119.4
C3 C4 H4A 109.5
C3 C4 H4B 109.5
H4A C4 H4B 109.5
C3 C4 H4C 109.5
H4A C4 H4C 109.5
H4B C4 H4C 109.5
C16 C11 C12 118.4(5)
C16 C11 P1 118.6(4)
C12 C11 P1 123.0(4)
C13 C12 C11 120.0(5)
C13 C12 I1 116.7(4)
C11 C12 I1 123.3(4)
C14 C13 C12 120.3(5)
C14 C13 H13 119.9
C12 C13 H13 119.9
C13 C14 C15 120.2(5)
C13 C14 H14 119.9
C15 C14 H14 119.9
C16 C15 C14 120.1(5)
C16 C15 H15 119.9
C14 C15 H15 119.9
C15 C16 C11 120.9(5)
C15 C16 H16 119.6
C11 C16 H16 119.6
C18 C17 C22 119.8(5)
C18 C17 P1 121.7(4)
C22 C17 P1 118.4(4)
C19 C18 C17 119.6(5)
C19 C18 H18 120.2
C17 C18 H18 120.2
C18 C19 C20 120.6(5)
C18 C19 H19 119.7
C20 C19 H19 119.7
C17 C22 C21 120.3(5)
C17 C22 H22 119.9
C21 C22 H22 119.9
C21 C20 C19 120.3(6)
C21 C20 H20 119.9
C19 C20 H20 119.9
C20 C21 C22 119.4(6)
C20 C21 H21 120.3
C22 C21 H21 120.3
C1 O2 C2 118.6(5)
O1 C1 N1 128.5(5)
O1 C1 O2 115.3(5)
N1 C1 O2 116.2(5)
O2 C2 H2A 109.5
O2 C2 H2B 109.5
H2A C2 H2B 109.5
O2 C2 H2C 109.5
H2A C2 H2C 109.5
H2B C2 H2C 109.5

loop_
_geom_bond_atom_site_label_1
_geom_bond_atom_site_label_2
_geom_bond_distance
P1 N1 1.606(4)
P1 N2 1.634(4)
P1 C17 1.811(5)
P1 C11 1.832(5)
N1 C1 1.323(6)
N2 C3 1.491(6)
N2 H2N 0.87(2)
I1 C12 2.096(6)
C3 C4 1.508(7)
C3 C5 1.517(8)
C3 H3 1
C5 C10 1.382(7)
C5 C6 1.386(7)
C6 C7 1.386(7)
C6 H6 0.95
C7 C8 1.369(7)
C7 H7 0.95
C8 C9 1.391(8)
C8 H8 0.95
C9 C10 1.383(7)
C9 H9 0.95
C10 H10 0.95
C4 H4A 0.98
C4 H4B 0.98
C4 H4C 0.98
C11 C16 1.395(7)
C11 C12 1.408(6)
C12 C13 1.389(7)
C13 C14 1.378(7)
C13 H13 0.95
C14 C15 1.382(7)
C14 H14 0.95
C15 C16 1.378(7)
C15 H15 0.95
C16 H16 0.95
C17 C18 1.383(7)
C17 C22 1.385(7)
C18 C19 1.378(7)
C18 H18 0.95
C19 C20 1.379(7)
C19 H19 0.95
C22 C21 1.389(7)
C22 H22 0.95
C20 C21 1.376(8)
C20 H20 0.95
C21 H21 0.95
O1 C1 1.235(6)
O2 C1 1.351(6)
O2 C2 1.424(6)
C2 H2A 0.98
C2 H2B 0.98
C2 H2C 0.98

loop_
_geom_torsion_atom_site_label_1
_geom_torsion_atom_site_label_2
_geom_torsion_atom_site_label_3
_geom_torsion_atom_site_label_4
_geom_torsion
N2 P1 N1 C1 -77.7(4)
C17 P1 N1 C1 160.6(4)
C11 P1 N1 C1 42.1(4)
N1 P1 N2 C3 -42.1(5)
C17 P1 N2 C3 76.0(4)
C11 P1 N2 C3 -169.5(4)
P1 N2 C3 C4 -85.1(5)
P1 N2 C3 C5 150.1(4)
N2 C3 C5 C10 78.6(7)
C4 C3 C5 C10 -45.4(8)
N2 C3 C5 C6 -98.8(6)
C4 C3 C5 C6 137.2(6)
C10 C5 C6 C7 0.4(9)
C3 C5 C6 C7 177.8(5)
C5 C6 C7 C8 0.7(9)
C6 C7 C8 C9 -0.9(9)
C7 C8 C9 C10 0.2(9)
C6 C5 C10 C9 -1.1(10)
C3 C5 C10 C9 -178.6(6)
C8 C9 C10 C5 0.9(10)
N1 P1 C11 C16 -126.8(4)
N2 P1 C11 C16 -2.3(4)
C17 P1 C11 C16 115.6(4)
N1 P1 C11 C12 54.7(5)
N2 P1 C11 C12 179.3(4)
C17 P1 C11 C12 -62.9(5)
C16 C11 C12 C13 -2.6(7)
P1 C11 C12 C13 175.8(4)
C16 C11 C12 I1 174.6(3)
P1 C11 C12 I1 -6.9(6)
C11 C12 C13 C14 0.6(8)
I1 C12 C13 C14 -176.8(4)
C12 C13 C14 C15 1.2(8)
C13 C14 C15 C16 -0.9(8)
C14 C15 C16 C11 -1.2(8)
C12 C11 C16 C15 2.9(7)
P1 C11 C16 C15 -175.6(4)
N1 P1 C17 C18 -1.8(5)
N2 P1 C17 C18 -124.3(4)
C11 P1 C17 C18 123.3(4)
N1 P1 C17 C22 176.6(4)
N2 P1 C17 C22 54.1(5)
C11 P1 C17 C22 -58.3(5)
C22 C17 C18 C19 0.0(7)
P1 C17 C18 C19 178.3(4)
C17 C18 C19 C20 0.9(8)
C18 C17 C22 C21 -0.9(7)
P1 C17 C22 C21 -179.3(4)
C18 C19 C20 C21 -1.0(9)
C19 C20 C21 C22 0.0(9)
C17 C22 C21 C20 0.9(8)
P1 N1 C1 O1 2.6(7)
P1 N1 C1 O2 -177.6(4)
C2 O2 C1 O1 -178.5(5)
C2 O2 C1 N1 1.7(7)
